data_4065560
loop_
_publ_author_name
'Li, Ting'
'Garc\'ia, Juventino J.'
'Brennessel, William W.'
'Jones, William D.'

_publ_section_title
;
 C&#x2212;CN Bond Activation of Aromatic Nitriles and Fluxionality of the
 \h2-Arene Intermediates: Experimental and Theoretical Investigations
;
_journal_issue 11
_journal_name_full Organometallics
_journal_page_first 2430
_journal_paper_doi 10.1021/om100001m
_journal_volume 29
_journal_year 2010
_chemical_formula_moiety 'C26 H41 N Ni P2, C4 H8 O'
_chemical_formula_sum 'C30 H49 N Ni O P2'
_chemical_formula_weight 560.35
_chemical_name_common (dippe)Ni(CN)(4-methyl-1-naphthyl)
_chemical_name_systematic
; 
 ? 
;
_space_group_IT_number 2
_symmetry_cell_setting triclinic
_symmetry_space_group_name_Hall '-P 1'
_symmetry_space_group_name_H-M 'P -1'
_atom_sites_solution_hydrogens geom
_atom_sites_solution_primary direct
_atom_sites_solution_secondary difmap
_audit_creation_method SHELXL-97
_cell_angle_alpha 101.472(6)
_cell_angle_beta 95.752(6)
_cell_angle_gamma 91.942(7)
_cell_formula_units_Z 2
_cell_length_a 8.482(3)
_cell_length_b 8.847(3)
_cell_length_c 20.004(7)
_cell_measurement_reflns_used 4035
_cell_measurement_temperature 100.0(1)
_cell_measurement_theta_max 32.50
_cell_measurement_theta_min 2.35
_cell_volume 1461.5(9)
_computing_cell_refinement 'SAINT (Bruker, 2009)'
_computing_data_collection 'APEX2 (Bruker, 2009)'
_computing_data_reduction 'SAINT (Bruker, 2009)'
_computing_molecular_graphics 'SHELXTL (Sheldrick, 2008)'
_computing_publication_material 'SHELXTL (Sheldrick, 2008)'
_computing_structure_refinement 'SHELXL-97 (Sheldrick, 2008)'
_computing_structure_solution 'SIR97 (Altomare et al., 1999)'
_diffrn_ambient_temperature 100.0(1)
_diffrn_measured_fraction_theta_full 0.983
_diffrn_measured_fraction_theta_max 0.983
_diffrn_measurement_device_type 'Bruker SMART APEX II CCD Platform'
_diffrn_measurement_method 'area detector, \w scans per \f'
_diffrn_radiation_monochromator graphite
_diffrn_radiation_source 'fine-focus sealed tube'
_diffrn_radiation_type MoK\a
_diffrn_radiation_wavelength 0.71073
_diffrn_reflns_av_R_equivalents 0.0932
_diffrn_reflns_av_sigmaI/netI 0.1178
_diffrn_reflns_limit_h_max 13
_diffrn_reflns_limit_h_min -12
_diffrn_reflns_limit_k_max 13
_diffrn_reflns_limit_k_min -13
_diffrn_reflns_limit_l_max 30
_diffrn_reflns_limit_l_min -30
_diffrn_reflns_number 29734
_diffrn_reflns_theta_full 33.14
_diffrn_reflns_theta_max 33.14
_diffrn_reflns_theta_min 2.09
_diffrn_standards_number 0
_exptl_absorpt_coefficient_mu 0.796
_exptl_absorpt_correction_T_max 0.9613
_exptl_absorpt_correction_T_min 0.7158
_exptl_absorpt_correction_type multi-scan
_exptl_absorpt_process_details 'SADABS (Sheldrick, 2008)'
_exptl_crystal_colour 'pale yellow'
_exptl_crystal_density_diffrn 1.273
_exptl_crystal_density_method 'not measured'
_exptl_crystal_description needle
_exptl_crystal_F_000 604
_exptl_crystal_size_max 0.45
_exptl_crystal_size_mid 0.15
_exptl_crystal_size_min 0.05
_refine_diff_density_max 1.966
_refine_diff_density_min -0.702
_refine_diff_density_rms 0.139
_refine_ls_extinction_method none
_refine_ls_goodness_of_fit_ref 1.043
_refine_ls_hydrogen_treatment constr
_refine_ls_matrix_type full
_refine_ls_number_parameters 325
_refine_ls_number_reflns 10959
_refine_ls_number_restraints 0
_refine_ls_restrained_S_all 1.043
_refine_ls_R_factor_all 0.1280
_refine_ls_R_factor_gt 0.0759
_refine_ls_shift/su_max 0.000
_refine_ls_shift/su_mean 0.000
_refine_ls_structure_factor_coef Fsqd
_refine_ls_weighting_details 'calc w=1/[\s^2^(Fo^2^)+(0.0725P)^2^+3.7115P] where P=(Fo^2^+2Fc^2^)/3'
_refine_ls_weighting_scheme calc
_refine_ls_wR_factor_gt 0.1844
_refine_ls_wR_factor_ref 0.2061
_reflns_number_gt 6742
_reflns_number_total 10959
_reflns_threshold_expression >2sigma(I)
_cod_data_source_file om100001m_si_004.cif
_cod_data_source_block jontl30_F13
_cod_original_sg_symbol_H-M P-1
_cod_database_code 4065560

loop_
_symmetry_equiv_pos_as_xyz
'x, y, z'
'-x, -y, -z'

loop_
_atom_site_label
_atom_site_type_symbol
_atom_site_fract_x
_atom_site_fract_y
_atom_site_fract_z
_atom_site_U_iso_or_equiv
_atom_site_adp_type
_atom_site_occupancy
_atom_site_symmetry_multiplicity
_atom_site_calc_flag
_atom_site_refinement_flags
Ni1 Ni 0.13510(5) 0.61287(6) 0.24155(2) 0.01429(11) Uani 1 1 d .
P1 P 0.26791(11) 0.58763(11) 0.15162(5) 0.01558(18) Uani 1 1 d .
P2 P 0.35846(11) 0.60121(11) 0.30381(5) 0.01507(18) Uani 1 1 d .
N1 N -0.1687(5) 0.5986(7) 0.1490(2) 0.0506(13) Uani 1 1 d .
C1 C 0.0183(4) 0.6392(4) 0.32100(17) 0.0170(7) Uani 1 1 d .
C2 C -0.0119(4) 0.5194(4) 0.35422(18) 0.0174(6) Uani 1 1 d .
H2 H 0.0187 0.4189 0.3353 0.021 Uiso 1 1 calc R
C3 C -0.0866(4) 0.5417(4) 0.41522(18) 0.0187(7) Uani 1 1 d .
H3 H -0.1039 0.4561 0.4362 0.022 Uiso 1 1 calc R
C4 C -0.1348(4) 0.6836(4) 0.44509(18) 0.0177(7) Uani 1 1 d .
C5 C -0.1665(5) 0.9563(5) 0.4370(2) 0.0223(7) Uani 1 1 d .
H5 H -0.2139 0.9737 0.4787 0.027 Uiso 1 1 calc R
C6 C -0.1516(5) 1.0739(5) 0.4031(2) 0.0242(8) Uani 1 1 d .
H6 H -0.1898 1.1718 0.4209 0.029 Uiso 1 1 calc R
C7 C -0.0797(5) 1.0511(5) 0.3415(2) 0.0235(8) Uani 1 1 d .
H7 H -0.0695 1.1336 0.3180 0.028 Uiso 1 1 calc R
C8 C -0.0247(4) 0.9102(5) 0.31564(19) 0.0203(7) Uani 1 1 d .
H8 H 0.0239 0.8964 0.2742 0.024 Uiso 1 1 calc R
C9 C -0.0384(4) 0.7848(4) 0.34901(17) 0.0160(6) Uani 1 1 d .
C10 C -0.1130(4) 0.8087(4) 0.41143(18) 0.0166(6) Uani 1 1 d .
C11 C -0.2101(5) 0.7032(5) 0.51114(19) 0.0235(8) Uani 1 1 d .
H11A H -0.2092 0.6058 0.5274 0.035 Uiso 1 1 calc R
H11B H -0.3199 0.7322 0.5032 0.035 Uiso 1 1 calc R
H11C H -0.1503 0.7845 0.5458 0.035 Uiso 1 1 calc R
C12 C -0.0588(5) 0.6018(6) 0.1846(2) 0.0283(9) Uani 1 1 d .
C13 C 0.4713(4) 0.5401(5) 0.17524(19) 0.0206(7) Uani 1 1 d .
H13A H 0.4781 0.4265 0.1655 0.025 Uiso 1 1 calc R
H13B H 0.5434 0.5833 0.1470 0.025 Uiso 1 1 calc R
C14 C 0.5245(4) 0.6045(5) 0.25120(19) 0.0201(7) Uani 1 1 d .
H14A H 0.5682 0.7121 0.2570 0.024 Uiso 1 1 calc R
H14B H 0.6098 0.5424 0.2673 0.024 Uiso 1 1 calc R
C15 C 0.2899(5) 0.7649(4) 0.11655(19) 0.0212(7) Uani 1 1 d .
H15 H 0.3729 0.7485 0.0841 0.025 Uiso 1 1 calc R
C16 C 0.3475(7) 0.9008(5) 0.1740(2) 0.0369(11) Uani 1 1 d .
H16A H 0.3560 0.9946 0.1553 0.055 Uiso 1 1 calc R
H16B H 0.4517 0.8810 0.1954 0.055 Uiso 1 1 calc R
H16C H 0.2719 0.9144 0.2084 0.055 Uiso 1 1 calc R
C17 C 0.1378(5) 0.7992(5) 0.0770(2) 0.0296(9) Uani 1 1 d .
H17A H 0.1525 0.8980 0.0626 0.044 Uiso 1 1 calc R
H17B H 0.0515 0.8052 0.1064 0.044 Uiso 1 1 calc R
H17C H 0.1111 0.7167 0.0364 0.044 Uiso 1 1 calc R
C18 C 0.1907(5) 0.4391(4) 0.07564(18) 0.0202(7) Uani 1 1 d .
H18 H 0.0867 0.4724 0.0569 0.024 Uiso 1 1 calc R
C19 C 0.1597(6) 0.2846(5) 0.0959(2) 0.0271(8) Uani 1 1 d .
H19A H 0.1094 0.2099 0.0559 0.041 Uiso 1 1 calc R
H19B H 0.0892 0.2979 0.1323 0.041 Uiso 1 1 calc R
H19C H 0.2604 0.2465 0.1124 0.041 Uiso 1 1 calc R
C20 C 0.3002(5) 0.4223(5) 0.0188(2) 0.0274(8) Uani 1 1 d .
H20A H 0.2542 0.3429 -0.0204 0.041 Uiso 1 1 calc R
H20B H 0.4043 0.3921 0.0360 0.041 Uiso 1 1 calc R
H20C H 0.3125 0.5211 0.0042 0.041 Uiso 1 1 calc R
C21 C 0.4278(4) 0.7499(4) 0.38156(18) 0.0187(7) Uani 1 1 d .
H21 H 0.5437 0.7376 0.3926 0.022 Uiso 1 1 calc R
C22 C 0.4105(5) 0.9106(5) 0.3674(2) 0.0251(8) Uani 1 1 d .
H22A H 0.4527 0.9872 0.4083 0.038 Uiso 1 1 calc R
H22B H 0.2980 0.9265 0.3559 0.038 Uiso 1 1 calc R
H22C H 0.4695 0.9223 0.3289 0.038 Uiso 1 1 calc R
C23 C 0.3471(5) 0.7318(5) 0.44470(19) 0.0227(7) Uani 1 1 d .
H23A H 0.3938 0.8093 0.4844 0.034 Uiso 1 1 calc R
H23B H 0.3624 0.6282 0.4538 0.034 Uiso 1 1 calc R
H23C H 0.2333 0.7464 0.4363 0.034 Uiso 1 1 calc R
C24 C 0.3646(4) 0.4173(4) 0.33397(18) 0.0174(6) Uani 1 1 d .
H24 H 0.2877 0.4236 0.3690 0.021 Uiso 1 1 calc R
C25 C 0.3043(5) 0.2814(4) 0.27619(19) 0.0210(7) Uani 1 1 d .
H25A H 0.2999 0.1866 0.2944 0.031 Uiso 1 1 calc R
H25B H 0.3765 0.2700 0.2404 0.031 Uiso 1 1 calc R
H25C H 0.1980 0.3003 0.2566 0.031 Uiso 1 1 calc R
C26 C 0.5247(5) 0.3881(5) 0.3697(2) 0.0236(8) Uani 1 1 d .
H26A H 0.5156 0.2928 0.3873 0.035 Uiso 1 1 calc R
H26B H 0.5575 0.4750 0.4078 0.035 Uiso 1 1 calc R
H26C H 0.6040 0.3779 0.3368 0.035 Uiso 1 1 calc R
O1 O 0.5855(4) 0.1831(4) 0.14040(18) 0.0359(8) Uani 1 1 d .
C27 C 0.6599(6) 0.1624(6) 0.0789(3) 0.0388(11) Uani 1 1 d .
H27A H 0.7240 0.2567 0.0769 0.047 Uiso 1 1 calc R
H27B H 0.5799 0.1381 0.0382 0.047 Uiso 1 1 calc R
C28 C 0.7646(6) 0.0286(6) 0.0820(2) 0.0376(11) Uani 1 1 d .
H28A H 0.8582 0.0367 0.0568 0.045 Uiso 1 1 calc R
H28B H 0.7052 -0.0714 0.0625 0.045 Uiso 1 1 calc R
C29 C 0.8136(6) 0.0452(6) 0.1588(2) 0.0316(9) Uani 1 1 d .
H29A H 0.7941 -0.0536 0.1735 0.038 Uiso 1 1 calc R
H29B H 0.9273 0.0785 0.1705 0.038 Uiso 1 1 calc R
C30 C 0.7092(6) 0.1679(6) 0.1921(3) 0.0354(10) Uani 1 1 d .
H30A H 0.6643 0.1363 0.2313 0.042 Uiso 1 1 calc R
H30B H 0.7715 0.2673 0.2089 0.042 Uiso 1 1 calc R

loop_
_atom_site_aniso_label
_atom_site_aniso_U_11
_atom_site_aniso_U_22
_atom_site_aniso_U_33
_atom_site_aniso_U_23
_atom_site_aniso_U_13
_atom_site_aniso_U_12
Ni1 0.0133(2) 0.0178(2) 0.0122(2) 0.00297(16) 0.00355(14) 0.00067(16)
P1 0.0157(4) 0.0175(4) 0.0137(4) 0.0023(3) 0.0046(3) 0.0004(3)
P2 0.0152(4) 0.0165(4) 0.0133(4) 0.0018(3) 0.0026(3) 0.0005(3)
N1 0.0235(19) 0.104(4) 0.028(2) 0.023(2) 0.0068(15) 0.001(2)
C1 0.0175(16) 0.0190(17) 0.0138(14) 0.0013(13) 0.0034(12) -0.0021(13)
C2 0.0152(15) 0.0207(17) 0.0172(15) 0.0051(13) 0.0039(12) 0.0022(13)
C3 0.0162(15) 0.0226(18) 0.0185(16) 0.0063(14) 0.0039(12) -0.0018(13)
C4 0.0144(15) 0.0248(18) 0.0141(14) 0.0038(13) 0.0022(11) 0.0011(13)
C5 0.0216(17) 0.0245(19) 0.0194(17) -0.0007(14) 0.0055(13) 0.0019(14)
C6 0.0227(18) 0.0205(19) 0.0274(19) 0.0001(15) 0.0016(14) 0.0041(14)
C7 0.0237(18) 0.0214(19) 0.0272(19) 0.0091(15) 0.0024(14) 0.0017(15)
C8 0.0205(17) 0.0227(18) 0.0197(16) 0.0075(14) 0.0051(13) 0.0028(14)
C9 0.0129(14) 0.0194(17) 0.0155(15) 0.0029(13) 0.0023(11) -0.0003(12)
C10 0.0122(14) 0.0207(17) 0.0166(15) 0.0026(13) 0.0023(11) 0.0024(12)
C11 0.0202(17) 0.034(2) 0.0180(16) 0.0066(15) 0.0059(13) 0.0009(15)
C12 0.028(2) 0.043(3) 0.0191(18) 0.0126(17) 0.0145(15) 0.0111(18)
C13 0.0182(16) 0.0261(19) 0.0182(16) 0.0036(14) 0.0074(13) 0.0028(14)
C14 0.0172(16) 0.0240(19) 0.0201(17) 0.0050(14) 0.0058(13) 0.0001(13)
C15 0.0275(19) 0.0199(18) 0.0192(16) 0.0081(14) 0.0081(14) 0.0018(14)
C16 0.057(3) 0.023(2) 0.030(2) 0.0063(18) 0.001(2) -0.008(2)
C17 0.030(2) 0.031(2) 0.033(2) 0.0176(18) 0.0060(17) 0.0098(17)
C18 0.0268(18) 0.0210(18) 0.0117(14) 0.0017(13) 0.0012(12) -0.0016(14)
C19 0.038(2) 0.0200(19) 0.0207(18) 0.0027(15) -0.0016(16) -0.0036(16)
C20 0.036(2) 0.029(2) 0.0171(17) 0.0019(15) 0.0066(15) 0.0056(17)
C21 0.0190(16) 0.0190(17) 0.0164(15) 0.0012(13) -0.0009(12) -0.0007(13)
C22 0.029(2) 0.0194(19) 0.0249(19) 0.0023(15) -0.0012(15) -0.0032(15)
C23 0.0235(18) 0.0233(19) 0.0194(17) -0.0008(14) 0.0034(13) 0.0018(15)
C24 0.0193(16) 0.0187(17) 0.0145(15) 0.0031(13) 0.0026(12) 0.0036(13)
C25 0.0232(18) 0.0187(18) 0.0221(17) 0.0053(14) 0.0046(13) 0.0043(14)
C26 0.0227(18) 0.026(2) 0.0233(18) 0.0089(15) -0.0007(14) 0.0056(15)
O1 0.0339(18) 0.0354(18) 0.0437(19) 0.0140(15) 0.0139(14) 0.0119(14)
C27 0.041(3) 0.043(3) 0.037(3) 0.017(2) 0.006(2) 0.014(2)
C28 0.042(3) 0.039(3) 0.034(2) 0.007(2) 0.008(2) 0.016(2)
C29 0.033(2) 0.033(2) 0.032(2) 0.0100(19) 0.0102(17) 0.0117(18)
C30 0.034(2) 0.037(3) 0.036(2) 0.005(2) 0.0115(19) 0.008(2)

loop_
_atom_type_symbol
_atom_type_description
_atom_type_scat_dispersion_real
_atom_type_scat_dispersion_imag
_atom_type_scat_source
C C 0.0033 0.0016 'International Tables Vol C Tables 4.2.6.8 and 6.1.1.4'
H H 0.0000 0.0000 'International Tables Vol C Tables 4.2.6.8 and 6.1.1.4'
N N 0.0061 0.0033 'International Tables Vol C Tables 4.2.6.8 and 6.1.1.4'
O O 0.0106 0.0060 'International Tables Vol C Tables 4.2.6.8 and 6.1.1.4'
P P 0.1023 0.0942 'International Tables Vol C Tables 4.2.6.8 and 6.1.1.4'
Ni Ni 0.3393 1.1124 'International Tables Vol C Tables 4.2.6.8 and 6.1.1.4'

loop_
_geom_angle_atom_site_label_1
_geom_angle_atom_site_label_2
_geom_angle_atom_site_label_3
_geom_angle
C12 Ni1 C1 89.39(16)
C12 Ni1 P2 174.40(15)
C1 Ni1 P2 91.94(12)
C12 Ni1 P1 90.62(12)
C1 Ni1 P1 178.95(12)
P2 Ni1 P1 88.15(5)
C13 P1 C18 106.11(18)
C13 P1 C15 104.59(18)
C18 P1 C15 103.54(18)
C13 P1 Ni1 109.57(12)
C18 P1 Ni1 117.15(13)
C15 P1 Ni1 114.80(13)
C14 P2 C24 106.30(17)
C14 P2 C21 102.24(17)
C24 P2 C21 104.18(17)
C14 P2 Ni1 109.69(13)
C24 P2 Ni1 110.66(12)
C21 P2 Ni1 122.48(13)
C2 C1 C9 116.6(3)
C2 C1 Ni1 122.4(3)
C9 C1 Ni1 121.0(3)
C1 C2 C3 122.3(3)
C1 C2 H2 118.9
C3 C2 H2 118.9
C4 C3 C2 121.9(3)
C4 C3 H3 119.0
C2 C3 H3 119.0
C3 C4 C10 118.0(3)
C3 C4 C11 120.2(3)
C10 C4 C11 121.8(3)
C6 C5 C10 121.3(3)
C6 C5 H5 119.3
C10 C5 H5 119.3
C5 C6 C7 120.3(4)
C5 C6 H6 119.9
C7 C6 H6 119.9
C8 C7 C6 120.0(4)
C8 C7 H7 120.0
C6 C7 H7 120.0
C7 C8 C9 121.6(3)
C7 C8 H8 119.2
C9 C8 H8 119.2
C8 C9 C1 120.7(3)
C8 C9 C10 118.0(3)
C1 C9 C10 121.3(3)
C5 C10 C4 121.5(3)
C5 C10 C9 118.8(3)
C4 C10 C9 119.7(3)
C4 C11 H11A 109.5
C4 C11 H11B 109.5
H11A C11 H11B 109.5
C4 C11 H11C 109.5
H11A C11 H11C 109.5
H11B C11 H11C 109.5
N1 C12 Ni1 176.5(4)
C14 C13 P1 111.4(2)
C14 C13 H13A 109.3
P1 C13 H13A 109.3
C14 C13 H13B 109.3
P1 C13 H13B 109.3
H13A C13 H13B 108.0
C13 C14 P2 111.5(3)
C13 C14 H14A 109.3
P2 C14 H14A 109.3
C13 C14 H14B 109.3
P2 C14 H14B 109.3
H14A C14 H14B 108.0
C17 C15 C16 110.9(4)
C17 C15 P1 112.4(3)
C16 C15 P1 109.9(3)
C17 C15 H15 107.8
C16 C15 H15 107.8
P1 C15 H15 107.8
C15 C16 H16A 109.5
C15 C16 H16B 109.5
H16A C16 H16B 109.5
C15 C16 H16C 109.5
H16A C16 H16C 109.5
H16B C16 H16C 109.5
C15 C17 H17A 109.5
C15 C17 H17B 109.5
H17A C17 H17B 109.5
C15 C17 H17C 109.5
H17A C17 H17C 109.5
H17B C17 H17C 109.5
C19 C18 C20 110.8(3)
C19 C18 P1 110.6(3)
C20 C18 P1 112.5(3)
C19 C18 H18 107.6
C20 C18 H18 107.6
P1 C18 H18 107.6
C18 C19 H19A 109.5
C18 C19 H19B 109.5
H19A C19 H19B 109.5
C18 C19 H19C 109.5
H19A C19 H19C 109.5
H19B C19 H19C 109.5
C18 C20 H20A 109.5
C18 C20 H20B 109.5
H20A C20 H20B 109.5
C18 C20 H20C 109.5
H20A C20 H20C 109.5
H20B C20 H20C 109.5
C22 C21 C23 110.7(3)
C22 C21 P2 110.8(3)
C23 C21 P2 113.6(3)
C22 C21 H21 107.1
C23 C21 H21 107.1
P2 C21 H21 107.1
C21 C22 H22A 109.5
C21 C22 H22B 109.5
H22A C22 H22B 109.5
C21 C22 H22C 109.5
H22A C22 H22C 109.5
H22B C22 H22C 109.5
C21 C23 H23A 109.5
C21 C23 H23B 109.5
H23A C23 H23B 109.5
C21 C23 H23C 109.5
H23A C23 H23C 109.5
H23B C23 H23C 109.5
C26 C24 C25 111.5(3)
C26 C24 P2 114.6(3)
C25 C24 P2 111.1(2)
C26 C24 H24 106.3
C25 C24 H24 106.3
P2 C24 H24 106.3
C24 C25 H25A 109.5
C24 C25 H25B 109.5
H25A C25 H25B 109.5
C24 C25 H25C 109.5
H25A C25 H25C 109.5
H25B C25 H25C 109.5
C24 C26 H26A 109.5
C24 C26 H26B 109.5
H26A C26 H26B 109.5
C24 C26 H26C 109.5
H26A C26 H26C 109.5
H26B C26 H26C 109.5
C27 O1 C30 104.5(4)
O1 C27 C28 104.9(4)
O1 C27 H27A 110.8
C28 C27 H27A 110.8
O1 C27 H27B 110.8
C28 C27 H27B 110.8
H27A C27 H27B 108.8
C27 C28 C29 103.1(4)
C27 C28 H28A 111.2
C29 C28 H28A 111.2
C27 C28 H28B 111.2
C29 C28 H28B 111.2
H28A C28 H28B 109.1
C30 C29 C28 104.0(4)
C30 C29 H29A 111.0
C28 C29 H29A 111.0
C30 C29 H29B 111.0
C28 C29 H29B 111.0
H29A C29 H29B 109.0
O1 C30 C29 106.4(4)
O1 C30 H30A 110.4
C29 C30 H30A 110.4
O1 C30 H30B 110.4
C29 C30 H30B 110.4
H30A C30 H30B 108.6

loop_
_geom_bond_atom_site_label_1
_geom_bond_atom_site_label_2
_geom_bond_distance
Ni1 C12 1.892(5)
Ni1 C1 1.935(3)
Ni1 P2 2.1777(12)
Ni1 P1 2.1952(11)
P1 C13 1.828(4)
P1 C18 1.848(4)
P1 C15 1.852(4)
P2 C14 1.843(4)
P2 C24 1.845(4)
P2 C21 1.856(4)
N1 C12 1.111(6)
C1 C2 1.388(5)
C1 C9 1.419(5)
C2 C3 1.413(5)
C2 H2 0.9500
C3 C4 1.373(5)
C3 H3 0.9500
C4 C10 1.421(5)
C4 C11 1.507(5)
C5 C6 1.359(6)
C5 C10 1.412(5)
C5 H5 0.9500
C6 C7 1.411(6)
C6 H6 0.9500
C7 C8 1.367(6)
C7 H7 0.9500
C8 C9 1.411(5)
C8 H8 0.9500
C9 C10 1.438(5)
C11 H11A 0.9800
C11 H11B 0.9800
C11 H11C 0.9800
C13 C14 1.529(5)
C13 H13A 0.9900
C13 H13B 0.9900
C14 H14A 0.9900
C14 H14B 0.9900
C15 C17 1.517(6)
C15 C16 1.517(6)
C15 H15 1.0000
C16 H16A 0.9800
C16 H16B 0.9800
C16 H16C 0.9800
C17 H17A 0.9800
C17 H17B 0.9800
C17 H17C 0.9800
C18 C19 1.522(6)
C18 C20 1.528(5)
C18 H18 1.0000
C19 H19A 0.9800
C19 H19B 0.9800
C19 H19C 0.9800
C20 H20A 0.9800
C20 H20B 0.9800
C20 H20C 0.9800
C21 C22 1.513(6)
C21 C23 1.528(5)
C21 H21 1.0000
C22 H22A 0.9800
C22 H22B 0.9800
C22 H22C 0.9800
C23 H23A 0.9800
C23 H23B 0.9800
C23 H23C 0.9800
C24 C26 1.524(5)
C24 C25 1.526(5)
C24 H24 1.0000
C25 H25A 0.9800
C25 H25B 0.9800
C25 H25C 0.9800
C26 H26A 0.9800
C26 H26B 0.9800
C26 H26C 0.9800
O1 C27 1.420(6)
O1 C30 1.427(6)
C27 C28 1.511(7)
C27 H27A 0.9900
C27 H27B 0.9900
C28 C29 1.528(7)
C28 H28A 0.9900
C28 H28B 0.9900
C29 C30 1.517(6)
C29 H29A 0.9900
C29 H29B 0.9900
C30 H30A 0.9900
C30 H30B 0.9900

loop_
_geom_torsion_atom_site_label_1
_geom_torsion_atom_site_label_2
_geom_torsion_atom_site_label_3
_geom_torsion_atom_site_label_4
_geom_torsion
C12 Ni1 P1 C13 -165.2(2)
C1 Ni1 P1 C13 104(6)
P2 Ni1 P1 C13 9.32(15)
C12 Ni1 P1 C18 -44.3(2)
C1 Ni1 P1 C18 -135(6)
P2 Ni1 P1 C18 130.21(15)
C12 Ni1 P1 C15 77.5(2)
C1 Ni1 P1 C15 -13(6)
P2 Ni1 P1 C15 -107.99(15)
C12 Ni1 P2 C14 84.9(12)
C1 Ni1 P2 C14 -171.43(18)
P1 Ni1 P2 C14 7.53(14)
C12 Ni1 P2 C24 -32.1(12)
C1 Ni1 P2 C24 71.60(16)
P1 Ni1 P2 C24 -109.44(12)
C12 Ni1 P2 C21 -155.4(12)
C1 Ni1 P2 C21 -51.78(18)
P1 Ni1 P2 C21 127.18(15)
C12 Ni1 C1 C2 101.8(3)
P2 Ni1 C1 C2 -72.8(3)
P1 Ni1 C1 C2 -167(6)
C12 Ni1 C1 C9 -79.4(3)
P2 Ni1 C1 C9 106.0(3)
P1 Ni1 C1 C9 11(7)
C9 C1 C2 C3 -3.8(5)
Ni1 C1 C2 C3 175.1(3)
C1 C2 C3 C4 0.5(6)
C2 C3 C4 C10 2.3(5)
C2 C3 C4 C11 -178.4(3)
C10 C5 C6 C7 -0.9(6)
C5 C6 C7 C8 0.0(6)
C6 C7 C8 C9 0.3(6)
C7 C8 C9 C1 179.5(4)
C7 C8 C9 C10 0.3(5)
C2 C1 C9 C8 -174.9(3)
Ni1 C1 C9 C8 6.3(5)
C2 C1 C9 C10 4.3(5)
Ni1 C1 C9 C10 -174.5(3)
C6 C5 C10 C4 -177.1(4)
C6 C5 C10 C9 1.4(6)
C3 C4 C10 C5 176.8(3)
C11 C4 C10 C5 -2.4(5)
C3 C4 C10 C9 -1.7(5)
C11 C4 C10 C9 179.1(3)
C8 C9 C10 C5 -1.0(5)
C1 C9 C10 C5 179.8(3)
C8 C9 C10 C4 177.5(3)
C1 C9 C10 C4 -1.7(5)
C1 Ni1 C12 N1 148(8)
P2 Ni1 C12 N1 -108(8)
P1 Ni1 C12 N1 -31(8)
C18 P1 C13 C14 -155.4(3)
C15 P1 C13 C14 95.5(3)
Ni1 P1 C13 C14 -28.0(3)
P1 C13 C14 P2 34.3(4)
C24 P2 C14 C13 93.1(3)
C21 P2 C14 C13 -158.0(3)
Ni1 P2 C14 C13 -26.6(3)
C13 P1 C15 C17 164.8(3)
C18 P1 C15 C17 53.9(3)
Ni1 P1 C15 C17 -75.1(3)
C13 P1 C15 C16 -71.1(3)
C18 P1 C15 C16 177.9(3)
Ni1 P1 C15 C16 49.0(3)
C13 P1 C18 C19 72.2(3)
C15 P1 C18 C19 -178.0(3)
Ni1 P1 C18 C19 -50.5(3)
C13 P1 C18 C20 -52.3(3)
C15 P1 C18 C20 57.5(3)
Ni1 P1 C18 C20 -175.0(2)
C14 P2 C21 C22 76.4(3)
C24 P2 C21 C22 -173.0(3)
Ni1 P2 C21 C22 -46.7(3)
C14 P2 C21 C23 -158.2(3)
C24 P2 C21 C23 -47.6(3)
Ni1 P2 C21 C23 78.7(3)
C14 P2 C24 C26 52.9(3)
C21 P2 C24 C26 -54.6(3)
Ni1 P2 C24 C26 172.0(2)
C14 P2 C24 C25 -74.6(3)
C21 P2 C24 C25 177.8(2)
Ni1 P2 C24 C25 44.4(3)
C30 O1 C27 C28 42.6(5)
O1 C27 C28 C29 -31.9(5)
C27 C28 C29 C30 9.8(5)
C27 O1 C30 C29 -36.0(5)
C28 C29 C30 O1 15.2(5)
